data_1556414
loop_
_publ_author_name
'Wilson, Daniel W. N.'
'Franco, Mauricio P.'
'Myers, William K.'
'McGrady, John E.'
'Goicoechea, Jose M.'

_publ_section_title
;
 Base induced isomerisation of a phosphaethynolato-borane: mechanistic
 insights into boryl migration and decarbonylation to afford a triplet
 phosphinidene
;
_journal_issue 3
_journal_name_full 'Chemical Science'
_journal_page_first 862
_journal_page_last 869
_journal_paper_doi 10.1039/C9SC05969E
_journal_volume 11
_journal_year 2020
_chemical_formula_moiety 'C65 H92 B2 N6 O2 P2, 1.5(C6 H14)'
_chemical_formula_sum 'C74 H113 B2 N6 O2 P2'
_chemical_formula_weight 1202.26
_chemical_name_systematic
;
 cyclo-[(Me2IPr)C(O)CPB[{N(2,6-iPr-C6H3)}2(CH)2]PoB[{N(2,6-iPr-C6H3)}2(CH)2]*1.5hex
;
_space_group_crystal_system triclinic
_space_group_IT_number 2
_space_group_name_Hall '-P 1'
_space_group_name_H-M_alt 'P -1'
_atom_sites_solution_hydrogens geom
_audit_creation_method SHELXL-2018/1
_audit_update_record
;
2019-11-01 deposited with the CCDC.	2019-12-02 downloaded from the CCDC.
;
_cell_angle_alpha 73.781(2)
_cell_angle_beta 76.257(2)
_cell_angle_gamma 67.558(2)
_cell_formula_units_Z 2
_cell_length_a 14.0563(4)
_cell_length_b 14.7947(4)
_cell_length_c 20.1864(5)
_cell_measurement_reflns_used 24760
_cell_measurement_temperature 150(2)
_cell_measurement_theta_max 76.4960
_cell_measurement_theta_min 3.3020
_cell_volume 3684.82(18)
_computing_cell_refinement 'CrysAlisPro 1.171.39.46e (Rigaku OD, 2018)'
_computing_data_collection 'CrysAlisPro 1.171.39.46e (Rigaku OD, 2018)'
_computing_data_reduction 'CrysAlisPro 1.171.39.46e (Rigaku OD, 2018)'
_computing_structure_refinement 'SHELXL-2018/1 (Sheldrick, 2018)'
_computing_structure_solution 'SHELXS-97 (Sheldrick, 1990)'
_diffrn_ambient_temperature 150(2)
_diffrn_detector_area_resol_mean 10.4102
_diffrn_measured_fraction_theta_full 1.000
_diffrn_measured_fraction_theta_max 0.990
_diffrn_measurement_device_type 'SuperNova, Dual, Cu at zero, Atlas'
_diffrn_measurement_method '\w scans'
_diffrn_radiation_monochromator mirror
_diffrn_radiation_source 'SuperNova (Cu) X-ray Source'
_diffrn_radiation_type CuK\a
_diffrn_radiation_wavelength 1.54184
_diffrn_reflns_av_R_equivalents 0.0366
_diffrn_reflns_av_unetI/netI 0.0291
_diffrn_reflns_Laue_measured_fraction_full 1.000
_diffrn_reflns_Laue_measured_fraction_max 0.990
_diffrn_reflns_limit_h_max 17
_diffrn_reflns_limit_h_min -17
_diffrn_reflns_limit_k_max 18
_diffrn_reflns_limit_k_min -16
_diffrn_reflns_limit_l_max 25
_diffrn_reflns_limit_l_min -25
_diffrn_reflns_number 59780
_diffrn_reflns_point_group_measured_fraction_full 1.000
_diffrn_reflns_point_group_measured_fraction_max 0.990
_diffrn_reflns_theta_full 67.684
_diffrn_reflns_theta_max 76.678
_diffrn_reflns_theta_min 2.305
_exptl_absorpt_coefficient_mu 0.880
_exptl_absorpt_correction_T_max 1.00000
_exptl_absorpt_correction_T_min 0.70810
_exptl_absorpt_correction_type multi-scan
_exptl_absorpt_process_details
;
CrysAlisPro 1.171.39.46e (Rigaku Oxford Diffraction, 2018)
Empirical absorption correction using spherical harmonics,
 implemented in SCALE3 ABSPACK scaling algorithm.
;
_exptl_crystal_colour colourless
_exptl_crystal_density_diffrn 1.084
_exptl_crystal_description block
_exptl_crystal_F_000 1310
_exptl_crystal_size_max 0.340
_exptl_crystal_size_mid 0.220
_exptl_crystal_size_min 0.140
_refine_diff_density_max 1.053
_refine_diff_density_min -0.718
_refine_diff_density_rms 0.048
_refine_ls_extinction_method none
_refine_ls_goodness_of_fit_ref 1.043
_refine_ls_hydrogen_treatment constr
_refine_ls_matrix_type full
_refine_ls_number_parameters 797
_refine_ls_number_reflns 15378
_refine_ls_number_restraints 0
_refine_ls_restrained_S_all 1.043
_refine_ls_R_factor_all 0.0640
_refine_ls_R_factor_gt 0.0523
_refine_ls_shift/su_max 0.000
_refine_ls_shift/su_mean 0.000
_refine_ls_structure_factor_coef Fsqd
_refine_ls_weighting_details 'w=1/[\s^2^(Fo^2^)+(0.0756P)^2^+1.7565P] where P=(Fo^2^+2Fc^2^)/3'
_refine_ls_weighting_scheme calc
_refine_ls_wR_factor_gt 0.1399
_refine_ls_wR_factor_ref 0.1508
_reflns_Friedel_coverage 0.000
_reflns_number_gt 12676
_reflns_number_total 15378
_reflns_threshold_expression 'I > 2\s(I)'
_cod_data_source_file c9sc05969e2.cif
_cod_data_source_block DW372C
_cod_depositor_comments
;Adding full bibliography for 1556409--1556415.cif.

 Adding full bibliography for 1556409--1556415.cif.
;
_cod_database_code 1556414
_shelx_shelxl_version_number 2018/1
_shelx_space_group_comment
;
The symmetry employed for this shelxl refinement is uniquely defined
by the following loop, which should always be used as a source of
symmetry information in preference to the above space-group names.
They are only intended as comments.
;
_shelx_estimated_absorpt_t_min 0.754
_shelx_estimated_absorpt_t_max 0.887

loop_
_space_group_symop_operation_xyz
'x, y, z'
'-x, -y, -z'

loop_
_atom_site_label
_atom_site_type_symbol
_atom_site_fract_x
_atom_site_fract_y
_atom_site_fract_z
_atom_site_U_iso_or_equiv
_atom_site_adp_type
_atom_site_occupancy
_atom_site_site_symmetry_order
_atom_site_calc_flag
_atom_site_refinement_flags_posn
_atom_site_refinement_flags_adp
P1 P 0.82725(3) 0.12982(3) 0.22559(2) 0.02742(10) Uani 1 1 d . .
P2 P 0.68742(3) 0.17362(3) 0.17376(2) 0.02476(10) Uani 1 1 d . .
O2 O 0.66136(9) 0.06671(9) 0.19060(6) 0.0280(2) Uani 1 1 d . .
B1 B 0.81223(14) 0.23705(14) 0.26709(9) 0.0257(4) Uani 1 1 d . .
N1 N 0.78410(11) 0.34387(10) 0.24641(7) 0.0272(3) Uani 1 1 d . .
N2 N 0.82717(12) 0.21534(11) 0.33876(7) 0.0291(3) Uani 1 1 d . .
B2 B 0.58433(15) 0.04284(14) 0.24026(9) 0.0255(4) Uani 1 1 d . .
N3 N 0.48352(11) 0.10404(10) 0.26834(7) 0.0272(3) Uani 1 1 d . .
N4 N 0.59331(12) -0.05832(10) 0.27508(8) 0.0305(3) Uani 1 1 d . .
N5 N 0.79787(12) 0.23348(12) -0.02526(7) 0.0324(3) Uani 1 1 d . .
N6 N 0.80346(12) 0.07908(11) 0.00653(7) 0.0313(3) Uani 1 1 d . .
C1 C 0.87502(13) 0.16091(13) 0.12922(9) 0.0278(3) Uani 1 1 d . .
O1 O 0.95783(10) 0.17485(12) 0.09997(7) 0.0422(3) Uani 1 1 d . .
C2 C 0.79182(13) 0.15959(12) 0.10256(8) 0.0250(3) Uani 1 1 d . .
C3 C 0.78153(16) 0.38073(14) 0.30396(10) 0.0366(4) Uani 1 1 d . .
H3 H 0.764199 0.449296 0.304260 0.044 Uiso 1 1 calc R U
C4 C 0.80722(16) 0.30460(15) 0.35844(10) 0.0383(4) Uani 1 1 d . .
H4 H 0.811189 0.310572 0.403279 0.046 Uiso 1 1 calc R U
C5 C 0.77863(13) 0.41148(12) 0.17914(9) 0.0273(3) Uani 1 1 d . .
C6 C 0.87079(14) 0.42683(13) 0.14069(9) 0.0317(4) Uani 1 1 d . .
C7 C 0.86270(15) 0.50283(14) 0.08103(10) 0.0369(4) Uani 1 1 d . .
H7 H 0.923777 0.515283 0.054727 0.044 Uiso 1 1 calc R U
C8 C 0.76754(16) 0.56038(14) 0.05941(10) 0.0379(4) Uani 1 1 d . .
H8 H 0.763086 0.613589 0.019592 0.045 Uiso 1 1 calc R U
C9 C 0.67885(15) 0.54042(14) 0.09581(10) 0.0355(4) Uani 1 1 d . .
H9 H 0.614032 0.578531 0.079525 0.043 Uiso 1 1 calc R U
C10 C 0.68259(14) 0.46534(13) 0.15607(9) 0.0299(4) Uani 1 1 d . .
C11 C 0.97602(14) 0.36499(15) 0.16353(11) 0.0424(5) Uani 1 1 d . .
H11 H 0.970222 0.300953 0.194584 0.051 Uiso 1 1 calc R U
C12 C 1.06173(17) 0.33838(18) 0.10221(14) 0.0561(6) Uani 1 1 d . .
H12A H 1.040576 0.306326 0.074518 0.084 Uiso 1 1 calc R U
H12B H 1.126226 0.292336 0.119937 0.084 Uiso 1 1 calc R U
H12C H 1.073305 0.399426 0.072879 0.084 Uiso 1 1 calc R U
C13 C 1.00647(17) 0.4178(2) 0.20583(13) 0.0572(6) Uani 1 1 d . .
H13A H 1.012375 0.481235 0.176735 0.086 Uiso 1 1 calc R U
H13B H 1.073486 0.375198 0.221409 0.086 Uiso 1 1 calc R U
H13C H 0.953117 0.431000 0.246524 0.086 Uiso 1 1 calc R U
C14 C 0.58341(14) 0.44572(14) 0.19489(11) 0.0385(4) Uani 1 1 d . .
H14 H 0.603400 0.379918 0.228509 0.046 Uiso 1 1 calc R U
C15 C 0.52165(19) 0.4387(2) 0.14448(15) 0.0625(7) Uani 1 1 d . .
H15A H 0.496346 0.504110 0.113366 0.094 Uiso 1 1 calc R U
H15B H 0.462328 0.418572 0.171075 0.094 Uiso 1 1 calc R U
H15C H 0.566759 0.389095 0.116751 0.094 Uiso 1 1 calc R U
C16 C 0.5172(2) 0.5256(2) 0.23634(18) 0.0761(9) Uani 1 1 d . .
H16A H 0.554268 0.521937 0.272984 0.114 Uiso 1 1 calc R U
H16B H 0.451100 0.514709 0.257625 0.114 Uiso 1 1 calc R U
H16C H 0.503569 0.591745 0.205154 0.114 Uiso 1 1 calc R U
C17 C 0.87527(14) 0.11877(14) 0.38048(8) 0.0305(4) Uani 1 1 d . .
C18 C 0.98372(15) 0.07452(17) 0.36710(9) 0.0400(4) Uani 1 1 d . .
C19 C 1.02895(17) -0.02124(18) 0.40518(11) 0.0479(5) Uani 1 1 d . .
H19 H 1.102175 -0.053230 0.396596 0.057 Uiso 1 1 calc R U
C20 C 0.96949(19) -0.07048(16) 0.45509(12) 0.0488(5) Uani 1 1 d . .
H20 H 1.001825 -0.135795 0.480536 0.059 Uiso 1 1 calc R U
C21 C 0.86301(17) -0.02500(15) 0.46816(11) 0.0430(5) Uani 1 1 d . .
H21 H 0.822723 -0.059467 0.502788 0.052 Uiso 1 1 calc R U
C22 C 0.81359(15) 0.07061(14) 0.43141(9) 0.0339(4) Uani 1 1 d . .
C23 C 1.05180(17) 0.1280(2) 0.31319(11) 0.0578(7) Uani 1 1 d . .
H23 H 1.003220 0.193839 0.291771 0.069 Uiso 1 1 calc R U
C24 C 1.1090(3) 0.0759(4) 0.25520(17) 0.1040(14) Uani 1 1 d . .
H24A H 1.158385 0.010684 0.273425 0.156 Uiso 1 1 calc R U
H24B H 1.146904 0.116309 0.220690 0.156 Uiso 1 1 calc R U
H24C H 1.059530 0.066346 0.233095 0.156 Uiso 1 1 calc R U
C25 C 1.1232(2) 0.1516(2) 0.34547(14) 0.0683(7) Uani 1 1 d . .
H25A H 1.173638 0.089147 0.366534 0.102 Uiso 1 1 calc R U
H25B H 1.082291 0.189693 0.381495 0.102 Uiso 1 1 calc R U
H25C H 1.160234 0.191290 0.309416 0.102 Uiso 1 1 calc R U
C26 C 0.69713(16) 0.12051(16) 0.44858(10) 0.0429(5) Uani 1 1 d . .
H26 H 0.674843 0.180734 0.410570 0.051 Uiso 1 1 calc R U
C27 C 0.6357(2) 0.0534(2) 0.45224(16) 0.0659(8) Uani 1 1 d . .
H27A H 0.647248 0.036796 0.406597 0.099 Uiso 1 1 calc R U
H27B H 0.561411 0.088428 0.465187 0.099 Uiso 1 1 calc R U
H27C H 0.658957 -0.008226 0.487280 0.099 Uiso 1 1 calc R U
C28 C 0.6723(2) 0.1567(2) 0.51691(13) 0.0643(7) Uani 1 1 d . .
H28A H 0.691119 0.098857 0.555474 0.096 Uiso 1 1 calc R U
H28B H 0.597767 0.194194 0.525677 0.096 Uiso 1 1 calc R U
H28C H 0.712226 0.200029 0.513257 0.096 Uiso 1 1 calc R U
C29 C 0.43869(15) 0.03919(13) 0.32014(9) 0.0344(4) Uani 1 1 d . .
H29 H 0.372842 0.059742 0.348216 0.041 Uiso 1 1 calc R U
C30 C 0.50258(15) -0.05502(14) 0.32366(10) 0.0371(4) Uani 1 1 d . .
H30 H 0.488840 -0.111688 0.354489 0.045 Uiso 1 1 calc R U
C31 C 0.41851(13) 0.20501(12) 0.24530(9) 0.0277(3) Uani 1 1 d . .
C32 C 0.39153(13) 0.23602(13) 0.17756(9) 0.0300(4) Uani 1 1 d . .
C33 C 0.31835(14) 0.33082(14) 0.16005(10) 0.0357(4) Uani 1 1 d . .
H33 H 0.299073 0.353179 0.114660 0.043 Uiso 1 1 calc R U
C34 C 0.27319(14) 0.39303(14) 0.20714(11) 0.0383(4) Uani 1 1 d . .
H34 H 0.221995 0.456509 0.194476 0.046 Uiso 1 1 calc R U
C35 C 0.30248(14) 0.36288(14) 0.27243(10) 0.0362(4) Uani 1 1 d . .
H35 H 0.272385 0.406745 0.304099 0.043 Uiso 1 1 calc R U
C36 C 0.37563(14) 0.26902(13) 0.29291(9) 0.0316(4) Uani 1 1 d . .
C37 C 0.43711(15) 0.17087(15) 0.12339(10) 0.0352(4) Uani 1 1 d . .
H37 H 0.490916 0.108340 0.143906 0.042 Uiso 1 1 calc R U
C38 C 0.4917(2) 0.2220(2) 0.05696(11) 0.0534(6) Uani 1 1 d . .
H38A H 0.440187 0.281649 0.034038 0.080 Uiso 1 1 calc R U
H38B H 0.526142 0.175545 0.025252 0.080 Uiso 1 1 calc R U
H38C H 0.543612 0.241430 0.069083 0.080 Uiso 1 1 calc R U
C39 C 0.35526(19) 0.1401(2) 0.10597(15) 0.0568(6) Uani 1 1 d . .
H39A H 0.323982 0.104138 0.148622 0.085 Uiso 1 1 calc R U
H39B H 0.388244 0.096461 0.072293 0.085 Uiso 1 1 calc R U
H39C H 0.301080 0.199916 0.085814 0.085 Uiso 1 1 calc R U
C40 C 0.40720(16) 0.24049(14) 0.36480(10) 0.0377(4) Uani 1 1 d . .
H40 H 0.458896 0.171068 0.370430 0.045 Uiso 1 1 calc R U
C41 C 0.45998(19) 0.30964(17) 0.37222(12) 0.0490(5) Uani 1 1 d . .
H41A H 0.521567 0.306058 0.336570 0.074 Uiso 1 1 calc R U
H41B H 0.480970 0.288658 0.418637 0.074 Uiso 1 1 calc R U
H41C H 0.411222 0.378537 0.366205 0.074 Uiso 1 1 calc R U
C42 C 0.3146(2) 0.24010(19) 0.42284(11) 0.0550(6) Uani 1 1 d . .
H42A H 0.265688 0.308551 0.421256 0.082 Uiso 1 1 calc R U
H42B H 0.339433 0.213424 0.468200 0.082 Uiso 1 1 calc R U
H42C H 0.279508 0.198060 0.416229 0.082 Uiso 1 1 calc R U
C43 C 0.65981(15) -0.14865(13) 0.25194(9) 0.0330(4) Uani 1 1 d . .
C44 C 0.61782(16) -0.19253(15) 0.21764(11) 0.0410(4) Uani 1 1 d . .
C45 C 0.68202(19) -0.28195(16) 0.19772(13) 0.0514(5) Uani 1 1 d . .
H45 H 0.654769 -0.314407 0.176177 0.062 Uiso 1 1 calc R U
C46 C 0.7842(2) -0.32405(16) 0.20871(13) 0.0539(6) Uani 1 1 d . .
H46 H 0.826792 -0.384902 0.194509 0.065 Uiso 1 1 calc R U
C47 C 0.82518(18) -0.27836(15) 0.24030(12) 0.0470(5) Uani 1 1 d . .
H47 H 0.896326 -0.307487 0.246576 0.056 Uiso 1 1 calc R U
C48 C 0.76365(15) -0.18986(13) 0.26322(10) 0.0353(4) Uani 1 1 d . .
C49 C 0.50667(18) -0.14531(17) 0.20091(13) 0.0482(5) Uani 1 1 d . .
H49 H 0.480496 -0.074148 0.205916 0.058 Uiso 1 1 calc R U
C50 C 0.5013(2) -0.1449(2) 0.12589(16) 0.0662(7) Uani 1 1 d . .
H50A H 0.546386 -0.110071 0.093384 0.099 Uiso 1 1 calc R U
H50B H 0.429430 -0.110422 0.116488 0.099 Uiso 1 1 calc R U
H50C H 0.524660 -0.213912 0.119817 0.099 Uiso 1 1 calc R U
C51 C 0.4332(2) -0.1972(2) 0.25167(17) 0.0675(7) Uani 1 1 d . .
H51A H 0.362309 -0.162704 0.240331 0.101 Uiso 1 1 calc R U
H51B H 0.434037 -0.194820 0.299553 0.101 Uiso 1 1 calc R U
H51C H 0.456450 -0.267031 0.247431 0.101 Uiso 1 1 calc R U
C52 C 0.80720(16) -0.14425(15) 0.30283(11) 0.0389(4) Uani 1 1 d . .
H52 H 0.766700 -0.070993 0.295541 0.047 Uiso 1 1 calc R U
C53 C 0.92169(18) -0.15573(19) 0.27819(15) 0.0571(6) Uani 1 1 d . .
H53A H 0.964479 -0.226288 0.290635 0.086 Uiso 1 1 calc R U
H53B H 0.941227 -0.115877 0.300633 0.086 Uiso 1 1 calc R U
H53C H 0.932972 -0.132419 0.227447 0.086 Uiso 1 1 calc R U
C54 C 0.7888(3) -0.1884(2) 0.38077(13) 0.0663(7) Uani 1 1 d . .
H54A H 0.714079 -0.174807 0.396441 0.099 Uiso 1 1 calc R U
H54B H 0.815198 -0.157853 0.406455 0.099 Uiso 1 1 calc R U
H54C H 0.825349 -0.260807 0.389452 0.099 Uiso 1 1 calc R U
C55 C 0.79542(13) 0.15877(13) 0.03039(8) 0.0277(3) Uani 1 1 d . .
C56 C 0.80806(16) 0.20041(16) -0.08586(9) 0.0394(4) Uani 1 1 d . .
C57 C 0.81217(15) 0.10416(16) -0.06594(10) 0.0381(4) Uani 1 1 d . .
C58 C 0.8133(2) 0.2626(2) -0.15829(11) 0.0616(7) Uani 1 1 d . .
H58A H 0.818177 0.223342 -0.191574 0.092 Uiso 1 1 calc R U
H58B H 0.874748 0.283239 -0.168997 0.092 Uiso 1 1 calc R U
H58C H 0.750497 0.322097 -0.161722 0.092 Uiso 1 1 calc R U
C59 C 0.8271(2) 0.03357(19) -0.11105(12) 0.0529(6) Uani 1 1 d . .
H59A H 0.842621 0.064864 -0.160096 0.079 Uiso 1 1 calc R U
H59B H 0.763441 0.017581 -0.104088 0.079 Uiso 1 1 calc R U
H59C H 0.885123 -0.027995 -0.098533 0.079 Uiso 1 1 calc R U
C60 C 0.78768(16) 0.33417(14) -0.01829(9) 0.0367(4) Uani 1 1 d . .
H60 H 0.781515 0.330861 0.032652 0.044 Uiso 1 1 calc R U
C61 C 0.68779(18) 0.41188(16) -0.04199(12) 0.0499(5) Uani 1 1 d . .
H61A H 0.692834 0.421801 -0.092613 0.075 Uiso 1 1 calc R U
H61B H 0.676944 0.475239 -0.030011 0.075 Uiso 1 1 calc R U
H61C H 0.629057 0.388808 -0.018673 0.075 Uiso 1 1 calc R U
C62 C 0.88503(18) 0.36026(17) -0.05344(12) 0.0490(5) Uani 1 1 d . .
H62A H 0.946048 0.307236 -0.035287 0.073 Uiso 1 1 calc R U
H62B H 0.878902 0.423742 -0.043757 0.073 Uiso 1 1 calc R U
H62C H 0.892851 0.366622 -0.103918 0.073 Uiso 1 1 calc R U
C63 C 0.81151(15) -0.01971(14) 0.05472(10) 0.0343(4) Uani 1 1 d . .
H63 H 0.787704 -0.006485 0.102958 0.041 Uiso 1 1 calc R U
C64 C 0.7395(3) -0.0662(2) 0.04302(18) 0.0744(9) Uani 1 1 d . .
H64A H 0.670061 -0.015805 0.039771 0.112 Uiso 1 1 calc R U
H64B H 0.735223 -0.121991 0.082124 0.112 Uiso 1 1 calc R U
H64C H 0.766646 -0.090766 -0.000420 0.112 Uiso 1 1 calc R U
C65 C 0.92357(18) -0.08816(18) 0.05268(12) 0.0536(6) Uani 1 1 d . .
H65A H 0.950874 -0.102314 0.005886 0.080 Uiso 1 1 calc R U
H65B H 0.927573 -0.150909 0.086790 0.080 Uiso 1 1 calc R U
H65C H 0.964936 -0.055669 0.064053 0.080 Uiso 1 1 calc R U
C1S C 0.7549(5) 0.3249(5) 0.6431(3) 0.165(2) Uani 1 1 d . .
H1S1 H 0.783434 0.305594 0.686735 0.247 Uiso 1 1 calc R U
H1S2 H 0.687728 0.379122 0.646500 0.247 Uiso 1 1 calc R U
H1S3 H 0.745053 0.267204 0.634559 0.247 Uiso 1 1 calc R U
C2S C 0.8181(7) 0.3548(8) 0.5925(4) 0.262(6) Uani 1 1 d . .
H2S1 H 0.825167 0.404291 0.613741 0.315 Uiso 1 1 calc R U
H2S2 H 0.880859 0.295559 0.602140 0.315 Uiso 1 1 calc R U
C3S C 0.8532(5) 0.3883(5) 0.5303(3) 0.158(2) Uani 1 1 d . .
H3S1 H 0.792006 0.449304 0.520874 0.189 Uiso 1 1 calc R U
H3S2 H 0.843885 0.340767 0.508302 0.189 Uiso 1 1 calc R U
C4S C 0.9223(5) 0.4177(6) 0.4784(3) 0.172(3) Uani 1 1 d . .
H4S1 H 0.937354 0.460347 0.501692 0.207 Uiso 1 1 calc R U
H4S2 H 0.982061 0.354487 0.484190 0.207 Uiso 1 1 calc R U
C5S C 0.9524(7) 0.4549(7) 0.4160(3) 0.218(4) Uani 1 1 d . .
H5S1 H 0.891216 0.516535 0.408332 0.261 Uiso 1 1 calc R U
H5S2 H 0.942677 0.409686 0.392136 0.261 Uiso 1 1 calc R U
C6S C 1.0250(4) 0.4857(5) 0.3669(3) 0.149(2) Uani 1 1 d . .
H6S1 H 0.999836 0.511324 0.321638 0.223 Uiso 1 1 calc R U
H6S2 H 1.037297 0.538718 0.380126 0.223 Uiso 1 1 calc R U
H6S3 H 1.090101 0.429078 0.363507 0.223 Uiso 1 1 calc R U
C1T C 0.3707(3) 0.3592(2) 0.5892(2) 0.0932(12) Uani 1 1 d . .
H1T1 H 0.337897 0.348178 0.637929 0.140 Uiso 1 1 calc R U
H1T2 H 0.317540 0.383649 0.558506 0.140 Uiso 1 1 calc R U
H1T3 H 0.422582 0.296095 0.579081 0.140 Uiso 1 1 calc R U
C2T C 0.4215(3) 0.4332(3) 0.57719(17) 0.0845(10) Uani 1 1 d . .
H2T1 H 0.472586 0.407928 0.610105 0.101 Uiso 1 1 calc R U
H2T2 H 0.368027 0.495080 0.589625 0.101 Uiso 1 1 calc R U
C3T C 0.4761(2) 0.4607(2) 0.50630(15) 0.0659(7) Uani 1 1 d . .
H3T1 H 0.425885 0.483154 0.473068 0.079 Uiso 1 1 calc R U
H3T2 H 0.531746 0.399384 0.494672 0.079 Uiso 1 1 calc R U

loop_
_atom_site_aniso_label
_atom_site_aniso_U_11
_atom_site_aniso_U_22
_atom_site_aniso_U_33
_atom_site_aniso_U_23
_atom_site_aniso_U_13
_atom_site_aniso_U_12
P1 0.0338(2) 0.0253(2) 0.0237(2) -0.00123(15) -0.00775(16) -0.01114(17)
P2 0.0252(2) 0.0249(2) 0.02418(19) -0.00328(15) -0.00076(15) -0.01155(16)
O2 0.0291(6) 0.0285(6) 0.0279(6) -0.0068(5) 0.0034(5) -0.0155(5)
B1 0.0238(9) 0.0312(9) 0.0223(8) -0.0025(7) -0.0011(7) -0.0130(7)
N1 0.0271(7) 0.0292(7) 0.0251(7) -0.0050(5) 0.0008(5) -0.0126(6)
N2 0.0333(8) 0.0330(7) 0.0222(6) -0.0042(6) -0.0004(6) -0.0157(6)
B2 0.0277(9) 0.0267(9) 0.0227(8) -0.0049(7) -0.0006(7) -0.0118(7)
N3 0.0266(7) 0.0244(7) 0.0262(7) -0.0021(5) 0.0029(5) -0.0101(6)
N4 0.0304(7) 0.0245(7) 0.0320(7) -0.0056(6) 0.0049(6) -0.0103(6)
N5 0.0362(8) 0.0364(8) 0.0217(7) -0.0020(6) -0.0041(6) -0.0122(7)
N6 0.0309(8) 0.0375(8) 0.0273(7) -0.0078(6) -0.0035(6) -0.0132(6)
C1 0.0255(8) 0.0311(8) 0.0269(8) -0.0083(6) -0.0004(6) -0.0101(7)
O1 0.0303(7) 0.0640(9) 0.0404(7) -0.0203(7) 0.0052(6) -0.0241(7)
C2 0.0261(8) 0.0276(8) 0.0210(7) -0.0018(6) -0.0014(6) -0.0122(6)
C3 0.0456(11) 0.0342(9) 0.0320(9) -0.0122(7) 0.0044(8) -0.0179(8)
C4 0.0497(11) 0.0427(10) 0.0271(8) -0.0125(8) 0.0027(8) -0.0219(9)
C5 0.0285(8) 0.0245(8) 0.0283(8) -0.0042(6) 0.0010(6) -0.0123(7)
C6 0.0284(9) 0.0289(8) 0.0357(9) -0.0036(7) 0.0006(7) -0.0127(7)
C7 0.0347(10) 0.0363(9) 0.0360(9) -0.0017(8) 0.0050(7) -0.0181(8)
C8 0.0435(11) 0.0341(9) 0.0324(9) 0.0024(7) -0.0026(8) -0.0175(8)
C9 0.0346(10) 0.0329(9) 0.0374(9) -0.0008(7) -0.0083(8) -0.0125(8)
C10 0.0290(9) 0.0277(8) 0.0338(9) -0.0050(7) -0.0011(7) -0.0134(7)
C11 0.0254(9) 0.0362(10) 0.0534(12) 0.0067(9) 0.0006(8) -0.0123(8)
C12 0.0307(11) 0.0520(13) 0.0765(17) -0.0140(12) 0.0089(10) -0.0138(10)
C13 0.0326(11) 0.0810(17) 0.0525(13) -0.0042(12) -0.0118(10) -0.0167(11)
C14 0.0256(9) 0.0315(9) 0.0523(11) -0.0006(8) -0.0006(8) -0.0119(7)
C15 0.0449(13) 0.0583(14) 0.0849(18) 0.0207(13) -0.0304(13) -0.0310(11)
C16 0.0554(15) 0.0567(15) 0.102(2) -0.0281(15) 0.0386(15) -0.0256(13)
C17 0.0336(9) 0.0378(9) 0.0211(7) -0.0052(7) -0.0049(7) -0.0133(8)
C18 0.0344(10) 0.0610(13) 0.0221(8) -0.0076(8) -0.0062(7) -0.0129(9)
C19 0.0369(11) 0.0612(13) 0.0357(10) -0.0137(9) -0.0119(8) 0.0004(10)
C20 0.0566(13) 0.0398(11) 0.0458(11) -0.0050(9) -0.0245(10) -0.0045(10)
C21 0.0505(12) 0.0406(11) 0.0377(10) 0.0040(8) -0.0151(9) -0.0186(9)
C22 0.0375(10) 0.0373(9) 0.0266(8) -0.0014(7) -0.0071(7) -0.0146(8)
C23 0.0305(10) 0.099(2) 0.0279(9) 0.0046(11) -0.0033(8) -0.0180(12)
C24 0.087(2) 0.189(4) 0.0646(19) -0.067(2) 0.0355(17) -0.077(3)
C25 0.0796(19) 0.0758(18) 0.0548(15) -0.0075(13) 0.0053(13) -0.0454(16)
C26 0.0364(10) 0.0453(11) 0.0354(10) 0.0102(8) -0.0025(8) -0.0160(9)
C27 0.0459(13) 0.0693(16) 0.0784(18) 0.0146(14) -0.0190(13) -0.0305(13)
C28 0.0525(14) 0.0733(17) 0.0482(13) -0.0109(12) 0.0128(11) -0.0140(13)
C29 0.0328(9) 0.0320(9) 0.0322(9) -0.0029(7) 0.0090(7) -0.0151(8)
C30 0.0392(10) 0.0287(9) 0.0363(9) -0.0024(7) 0.0095(8) -0.0157(8)
C31 0.0230(8) 0.0266(8) 0.0299(8) -0.0024(6) 0.0006(6) -0.0098(6)
C32 0.0239(8) 0.0339(9) 0.0323(8) -0.0031(7) -0.0018(7) -0.0140(7)
C33 0.0294(9) 0.0369(10) 0.0399(10) 0.0015(8) -0.0102(8) -0.0139(8)
C34 0.0270(9) 0.0298(9) 0.0533(11) -0.0008(8) -0.0092(8) -0.0080(7)
C35 0.0302(9) 0.0289(9) 0.0443(10) -0.0082(8) 0.0011(8) -0.0080(7)
C36 0.0288(9) 0.0293(8) 0.0321(9) -0.0043(7) 0.0019(7) -0.0100(7)
C37 0.0307(9) 0.0428(10) 0.0326(9) -0.0078(8) -0.0066(7) -0.0119(8)
C38 0.0555(14) 0.0697(15) 0.0334(10) -0.0084(10) -0.0007(9) -0.0246(12)
C39 0.0429(12) 0.0702(16) 0.0720(16) -0.0359(13) -0.0066(11) -0.0214(11)
C40 0.0445(11) 0.0321(9) 0.0303(9) -0.0069(7) -0.0012(8) -0.0083(8)
C41 0.0573(14) 0.0472(12) 0.0446(11) -0.0092(9) -0.0126(10) -0.0173(10)
C42 0.0628(15) 0.0596(14) 0.0356(11) -0.0101(10) 0.0092(10) -0.0230(12)
C43 0.0363(9) 0.0241(8) 0.0341(9) -0.0050(7) 0.0033(7) -0.0112(7)
C44 0.0426(11) 0.0323(9) 0.0485(11) -0.0109(8) 0.0002(9) -0.0152(8)
C45 0.0582(14) 0.0373(11) 0.0629(14) -0.0213(10) -0.0046(11) -0.0157(10)
C46 0.0590(14) 0.0335(10) 0.0633(14) -0.0219(10) -0.0006(11) -0.0061(10)
C47 0.0414(11) 0.0347(10) 0.0538(12) -0.0116(9) -0.0013(9) -0.0027(9)
C48 0.0361(10) 0.0280(9) 0.0355(9) -0.0056(7) 0.0022(7) -0.0093(7)
C49 0.0456(12) 0.0422(11) 0.0625(14) -0.0166(10) -0.0057(10) -0.0185(10)
C50 0.0571(15) 0.0779(18) 0.0773(18) -0.0287(15) -0.0175(13) -0.0244(14)
C51 0.0543(15) 0.0569(15) 0.097(2) -0.0232(15) 0.0028(14) -0.0287(12)
C52 0.0372(10) 0.0324(9) 0.0433(10) -0.0065(8) -0.0039(8) -0.0099(8)
C53 0.0393(12) 0.0512(13) 0.0780(17) -0.0144(12) -0.0068(11) -0.0127(10)
C54 0.094(2) 0.0719(17) 0.0444(13) -0.0086(12) -0.0094(13) -0.0432(16)
C55 0.0255(8) 0.0338(9) 0.0234(8) -0.0022(6) -0.0033(6) -0.0124(7)
C56 0.0417(11) 0.0491(11) 0.0220(8) -0.0060(8) -0.0052(7) -0.0101(9)
C57 0.0358(10) 0.0509(11) 0.0280(9) -0.0124(8) -0.0067(7) -0.0111(9)
C58 0.0811(18) 0.0678(16) 0.0239(10) -0.0021(10) -0.0094(10) -0.0165(14)
C59 0.0607(14) 0.0616(14) 0.0402(11) -0.0249(10) -0.0120(10) -0.0120(12)
C60 0.0461(11) 0.0312(9) 0.0275(8) 0.0012(7) -0.0041(8) -0.0134(8)
C61 0.0525(13) 0.0404(11) 0.0439(11) 0.0019(9) -0.0097(10) -0.0077(10)
C62 0.0537(13) 0.0485(12) 0.0434(11) -0.0041(9) 0.0010(10) -0.0245(11)
C63 0.0363(10) 0.0337(9) 0.0346(9) -0.0088(7) 0.0002(7) -0.0158(8)
C64 0.087(2) 0.0634(17) 0.095(2) -0.0018(15) -0.0339(18) -0.0483(16)
C65 0.0460(12) 0.0497(12) 0.0426(11) 0.0011(10) 0.0034(10) -0.0056(10)
C1S 0.171(6) 0.217(7) 0.118(4) -0.024(4) 0.025(4) -0.114(5)
C2S 0.263(10) 0.429(16) 0.121(5) 0.031(7) 0.005(6) -0.227(11)
C3S 0.206(6) 0.208(6) 0.108(4) -0.063(4) 0.023(4) -0.131(6)
C4S 0.172(6) 0.278(9) 0.104(4) -0.015(5) -0.016(4) -0.137(6)
C5S 0.273(9) 0.369(12) 0.109(4) -0.066(6) 0.038(5) -0.242(9)
C6S 0.122(4) 0.229(7) 0.106(4) -0.045(4) -0.007(3) -0.071(4)
C1T 0.082(2) 0.0655(19) 0.103(3) 0.0086(18) 0.0152(19) -0.0290(17)
C2T 0.109(3) 0.079(2) 0.0660(18) -0.0176(16) 0.0161(18) -0.048(2)
C3T 0.0797(19) 0.0605(15) 0.0594(15) -0.0109(12) 0.0012(14) -0.0336(14)

loop_
_atom_type_symbol
_atom_type_description
_atom_type_scat_dispersion_real
_atom_type_scat_dispersion_imag
_atom_type_scat_source
C C 0.0181 0.0091 'International Tables Vol C Tables 4.2.6.8 and 6.1.1.4'
H H 0.0000 0.0000 'International Tables Vol C Tables 4.2.6.8 and 6.1.1.4'
B B 0.0090 0.0039 'International Tables Vol C Tables 4.2.6.8 and 6.1.1.4'
N N 0.0311 0.0180 'International Tables Vol C Tables 4.2.6.8 and 6.1.1.4'
O O 0.0492 0.0322 'International Tables Vol C Tables 4.2.6.8 and 6.1.1.4'
P P 0.2955 0.4335 'International Tables Vol C Tables 4.2.6.8 and 6.1.1.4'

loop_
_geom_angle_atom_site_label_1
_geom_angle_atom_site_label_2
_geom_angle_atom_site_label_3
_geom_angle
_geom_angle_site_symmetry_1
_geom_angle_site_symmetry_3
C1 P1 B1 109.32(8) . .
C1 P1 P2 75.04(5) . .
B1 P1 P2 108.05(6) . .
O2 P2 C2 103.38(7) . .
O2 P2 P1 103.69(5) . .
C2 P2 P1 77.15(5) . .
B2 O2 P2 125.73(11) . .
N1 B1 N2 104.00(15) . .
N1 B1 P1 136.72(13) . .
N2 B1 P1 119.23(13) . .
C3 N1 B1 108.25(14) . .
C3 N1 C5 118.02(14) . .
B1 N1 C5 132.51(14) . .
C4 N2 C17 122.93(15) . .
C4 N2 B1 109.02(15) . .
C17 N2 B1 126.89(15) . .
O2 B2 N4 122.55(16) . .
O2 B2 N3 131.70(15) . .
N4 B2 N3 105.75(14) . .
C29 N3 C31 118.43(14) . .
C29 N3 B2 106.95(14) . .
C31 N3 B2 133.17(14) . .
C30 N4 B2 107.37(14) . .
C30 N4 C43 121.67(14) . .
B2 N4 C43 127.87(14) . .
C55 N5 C56 109.29(16) . .
C55 N5 C60 122.07(15) . .
C56 N5 C60 128.62(15) . .
C55 N6 C57 109.26(15) . .
C55 N6 C63 121.16(14) . .
C57 N6 C63 129.32(16) . .
O1 C1 C2 131.76(16) . .
O1 C1 P1 128.70(13) . .
C2 C1 P1 99.50(11) . .
C1 C2 C55 123.93(15) . .
C1 C2 P2 103.95(11) . .
C55 C2 P2 131.74(12) . .
C4 C3 N1 109.70(16) . .
C4 C3 H3 125.1 . .
N1 C3 H3 125.1 . .
C3 C4 N2 109.02(16) . .
C3 C4 H4 125.5 . .
N2 C4 H4 125.5 . .
C10 C5 C6 121.53(15) . .
C10 C5 N1 120.00(14) . .
C6 C5 N1 118.30(15) . .
C7 C6 C5 117.97(16) . .
C7 C6 C11 120.21(16) . .
C5 C6 C11 121.80(15) . .
C8 C7 C6 121.19(17) . .
C8 C7 H7 119.4 . .
C6 C7 H7 119.4 . .
C7 C8 C9 119.82(17) . .
C7 C8 H8 120.1 . .
C9 C8 H8 120.1 . .
C8 C9 C10 121.25(17) . .
C8 C9 H9 119.4 . .
C10 C9 H9 119.4 . .
C5 C10 C9 118.05(16) . .
C5 C10 C14 122.15(15) . .
C9 C10 C14 119.80(16) . .
C6 C11 C13 111.14(18) . .
C6 C11 C12 112.62(19) . .
C13 C11 C12 110.04(18) . .
C6 C11 H11 107.6 . .
C13 C11 H11 107.6 . .
C12 C11 H11 107.6 . .
C11 C12 H12A 109.5 . .
C11 C12 H12B 109.5 . .
H12A C12 H12B 109.5 . .
C11 C12 H12C 109.5 . .
H12A C12 H12C 109.5 . .
H12B C12 H12C 109.5 . .
C11 C13 H13A 109.5 . .
C11 C13 H13B 109.5 . .
H13A C13 H13B 109.5 . .
C11 C13 H13C 109.5 . .
H13A C13 H13C 109.5 . .
H13B C13 H13C 109.5 . .
C10 C14 C16 110.95(17) . .
C10 C14 C15 110.89(18) . .
C16 C14 C15 110.9(2) . .
C10 C14 H14 108.0 . .
C16 C14 H14 108.0 . .
C15 C14 H14 108.0 . .
C14 C15 H15A 109.5 . .
C14 C15 H15B 109.5 . .
H15A C15 H15B 109.5 . .
C14 C15 H15C 109.5 . .
H15A C15 H15C 109.5 . .
H15B C15 H15C 109.5 . .
C14 C16 H16A 109.5 . .
C14 C16 H16B 109.5 . .
H16A C16 H16B 109.5 . .
C14 C16 H16C 109.5 . .
H16A C16 H16C 109.5 . .
H16B C16 H16C 109.5 . .
C22 C17 C18 121.94(17) . .
C22 C17 N2 119.83(16) . .
C18 C17 N2 118.21(16) . .
C19 C18 C17 117.77(19) . .
C19 C18 C23 120.03(19) . .
C17 C18 C23 122.20(19) . .
C20 C19 C18 121.2(2) . .
C20 C19 H19 119.4 . .
C18 C19 H19 119.4 . .
C19 C20 C21 120.1(2) . .
C19 C20 H20 120.0 . .
C21 C20 H20 120.0 . .
C20 C21 C22 121.1(2) . .
C20 C21 H21 119.4 . .
C22 C21 H21 119.4 . .
C21 C22 C17 117.85(18) . .
C21 C22 C26 120.12(17) . .
C17 C22 C26 121.99(16) . .
C24 C23 C25 111.7(2) . .
C24 C23 C18 113.4(3) . .
C25 C23 C18 112.69(18) . .
C24 C23 H23 106.1 . .
C25 C23 H23 106.1 . .
C18 C23 H23 106.1 . .
C23 C24 H24A 109.5 . .
C23 C24 H24B 109.5 . .
H24A C24 H24B 109.5 . .
C23 C24 H24C 109.5 . .
H24A C24 H24C 109.5 . .
H24B C24 H24C 109.5 . .
C23 C25 H25A 109.5 . .
C23 C25 H25B 109.5 . .
H25A C25 H25B 109.5 . .
C23 C25 H25C 109.5 . .
H25A C25 H25C 109.5 . .
H25B C25 H25C 109.5 . .
C22 C26 C27 113.0(2) . .
C22 C26 C28 109.68(18) . .
C27 C26 C28 110.9(2) . .
C22 C26 H26 107.7 . .
C27 C26 H26 107.7 . .
C28 C26 H26 107.7 . .
C26 C27 H27A 109.5 . .
C26 C27 H27B 109.5 . .
H27A C27 H27B 109.5 . .
C26 C27 H27C 109.5 . .
H27A C27 H27C 109.5 . .
H27B C27 H27C 109.5 . .
C26 C28 H28A 109.5 . .
C26 C28 H28B 109.5 . .
H28A C28 H28B 109.5 . .
C26 C28 H28C 109.5 . .
H28A C28 H28C 109.5 . .
H28B C28 H28C 109.5 . .
C30 C29 N3 109.82(15) . .
C30 C29 H29 125.1 . .
N3 C29 H29 125.1 . .
C29 C30 N4 110.04(15) . .
C29 C30 H30 125.0 . .
N4 C30 H30 125.0 . .
C36 C31 C32 121.04(16) . .
C36 C31 N3 119.08(15) . .
C32 C31 N3 119.66(15) . .
C33 C32 C31 117.86(17) . .
C33 C32 C37 118.79(16) . .
C31 C32 C37 123.35(16) . .
C34 C33 C32 121.58(18) . .
C34 C33 H33 119.2 . .
C32 C33 H33 119.2 . .
C35 C34 C33 119.91(17) . .
C35 C34 H34 120.0 . .
C33 C34 H34 120.0 . .
C34 C35 C36 121.16(18) . .
C34 C35 H35 119.4 . .
C36 C35 H35 119.4 . .
C35 C36 C31 118.39(17) . .
C35 C36 C40 119.05(17) . .
C31 C36 C40 122.55(16) . .
C32 C37 C39 112.15(16) . .
C32 C37 C38 111.59(17) . .
C39 C37 C38 110.55(18) . .
C32 C37 H37 107.4 . .
C39 C37 H37 107.4 . .
C38 C37 H37 107.4 . .
C37 C38 H38A 109.5 . .
C37 C38 H38B 109.5 . .
H38A C38 H38B 109.5 . .
C37 C38 H38C 109.5 . .
H38A C38 H38C 109.5 . .
H38B C38 H38C 109.5 . .
C37 C39 H39A 109.5 . .
C37 C39 H39B 109.5 . .
H39A C39 H39B 109.5 . .
C37 C39 H39C 109.5 . .
H39A C39 H39C 109.5 . .
H39B C39 H39C 109.5 . .
C36 C40 C41 111.16(16) . .
C36 C40 C42 111.96(18) . .
C41 C40 C42 110.27(18) . .
C36 C40 H40 107.8 . .
C41 C40 H40 107.8 . .
C42 C40 H40 107.8 . .
C40 C41 H41A 109.5 . .
C40 C41 H41B 109.5 . .
H41A C41 H41B 109.5 . .
C40 C41 H41C 109.5 . .
H41A C41 H41C 109.5 . .
H41B C41 H41C 109.5 . .
C40 C42 H42A 109.5 . .
C40 C42 H42B 109.5 . .
H42A C42 H42B 109.5 . .
C40 C42 H42C 109.5 . .
H42A C42 H42C 109.5 . .
H42B C42 H42C 109.5 . .
C48 C43 C44 121.95(17) . .
C48 C43 N4 119.64(17) . .
C44 C43 N4 118.40(17) . .
C45 C44 C43 117.8(2) . .
C45 C44 C49 119.5(2) . .
C43 C44 C49 122.72(18) . .
C46 C45 C44 121.1(2) . .
C46 C45 H45 119.5 . .
C44 C45 H45 119.5 . .
C45 C46 C47 120.4(2) . .
C45 C46 H46 119.8 . .
C47 C46 H46 119.8 . .
C46 C47 C48 121.1(2) . .
C46 C47 H47 119.4 . .
C48 C47 H47 119.4 . .
C43 C48 C47 117.58(19) . .
C43 C48 C52 121.57(16) . .
C47 C48 C52 120.74(18) . .
C44 C49 C50 112.2(2) . .
C44 C49 C51 112.2(2) . .
C50 C49 C51 109.3(2) . .
C44 C49 H49 107.6 . .
C50 C49 H49 107.6 . .
C51 C49 H49 107.6 . .
C49 C50 H50A 109.5 . .
C49 C50 H50B 109.5 . .
H50A C50 H50B 109.5 . .
C49 C50 H50C 109.5 . .
H50A C50 H50C 109.5 . .
H50B C50 H50C 109.5 . .
C49 C51 H51A 109.5 . .
C49 C51 H51B 109.5 . .
H51A C51 H51B 109.5 . .
C49 C51 H51C 109.5 . .
H51A C51 H51C 109.5 . .
H51B C51 H51C 109.5 . .
C48 C52 C53 114.13(18) . .
C48 C52 C54 109.36(17) . .
C53 C52 C54 110.7(2) . .
C48 C52 H52 107.4 . .
C53 C52 H52 107.4 . .
C54 C52 H52 107.4 . .
C52 C53 H53A 109.5 . .
C52 C53 H53B 109.5 . .
H53A C53 H53B 109.5 . .
C52 C53 H53C 109.5 . .
H53A C53 H53C 109.5 . .
H53B C53 H53C 109.5 . .
C52 C54 H54A 109.5 . .
C52 C54 H54B 109.5 . .
H54A C54 H54B 109.5 . .
C52 C54 H54C 109.5 . .
H54A C54 H54C 109.5 . .
H54B C54 H54C 109.5 . .
N5 C55 N6 107.29(15) . .
N5 C55 C2 127.16(16) . .
N6 C55 C2 125.44(15) . .
C57 C56 N5 107.05(16) . .
C57 C56 C58 128.0(2) . .
N5 C56 C58 125.0(2) . .
C56 C57 N6 107.10(17) . .
C56 C57 C59 128.21(19) . .
N6 C57 C59 124.66(19) . .
C56 C58 H58A 109.5 . .
C56 C58 H58B 109.5 . .
H58A C58 H58B 109.5 . .
C56 C58 H58C 109.5 . .
H58A C58 H58C 109.5 . .
H58B C58 H58C 109.5 . .
C57 C59 H59A 109.5 . .
C57 C59 H59B 109.5 . .
H59A C59 H59B 109.5 . .
C57 C59 H59C 109.5 . .
H59A C59 H59C 109.5 . .
H59B C59 H59C 109.5 . .
N5 C60 C61 110.82(17) . .
N5 C60 C62 111.46(17) . .
C61 C60 C62 114.11(17) . .
N5 C60 H60 106.7 . .
C61 C60 H60 106.7 . .
C62 C60 H60 106.7 . .
C60 C61 H61A 109.5 . .
C60 C61 H61B 109.5 . .
H61A C61 H61B 109.5 . .
C60 C61 H61C 109.5 . .
H61A C61 H61C 109.5 . .
H61B C61 H61C 109.5 . .
C60 C62 H62A 109.5 . .
C60 C62 H62B 109.5 . .
H62A C62 H62B 109.5 . .
C60 C62 H62C 109.5 . .
H62A C62 H62C 109.5 . .
H62B C62 H62C 109.5 . .
N6 C63 C65 110.79(15) . .
N6 C63 C64 112.52(18) . .
C65 C63 C64 113.6(2) . .
N6 C63 H63 106.5 . .
C65 C63 H63 106.5 . .
C64 C63 H63 106.5 . .
C63 C64 H64A 109.5 . .
C63 C64 H64B 109.5 . .
H64A C64 H64B 109.5 . .
C63 C64 H64C 109.5 . .
H64A C64 H64C 109.5 . .
H64B C64 H64C 109.5 . .
C63 C65 H65A 109.5 . .
C63 C65 H65B 109.5 . .
H65A C65 H65B 109.5 . .
C63 C65 H65C 109.5 . .
H65A C65 H65C 109.5 . .
H65B C65 H65C 109.5 . .
C2S C1S H1S1 109.5 . .
C2S C1S H1S2 109.5 . .
H1S1 C1S H1S2 109.5 . .
C2S C1S H1S3 109.5 . .
H1S1 C1S H1S3 109.5 . .
H1S2 C1S H1S3 109.5 . .
C3S C2S C1S 158.0(9) . .
C3S C2S H2S1 96.8 . .
C1S C2S H2S1 96.8 . .
C3S C2S H2S2 96.8 . .
C1S C2S H2S2 96.8 . .
H2S1 C2S H2S2 103.5 . .
C2S C3S C4S 156.3(8) . .
C2S C3S H3S1 97.3 . .
C4S C3S H3S1 97.3 . .
C2S C3S H3S2 97.3 . .
C4S C3S H3S2 97.3 . .
H3S1 C3S H3S2 103.6 . .
C5S C4S C3S 154.0(7) . .
C5S C4S H4S1 98.0 . .
C3S C4S H4S1 98.0 . .
C5S C4S H4S2 98.0 . .
C3S C4S H4S2 98.0 . .
H4S1 C4S H4S2 103.7 . .
C4S C5S C6S 150.5(8) . .
C4S C5S H5S1 99.0 . .
C6S C5S H5S1 99.0 . .
C4S C5S H5S2 99.0 . .
C6S C5S H5S2 99.0 . .
H5S1 C5S H5S2 103.9 . .
C5S C6S H6S1 109.5 . .
C5S C6S H6S2 109.5 . .
H6S1 C6S H6S2 109.5 . .
C5S C6S H6S3 109.5 . .
H6S1 C6S H6S3 109.5 . .
H6S2 C6S H6S3 109.5 . .
C2T C1T H1T1 109.5 . .
C2T C1T H1T2 109.5 . .
H1T1 C1T H1T2 109.5 . .
C2T C1T H1T3 109.5 . .
H1T1 C1T H1T3 109.5 . .
H1T2 C1T H1T3 109.5 . .
C1T C2T C3T 118.1(3) . .
C1T C2T H2T1 107.8 . .
C3T C2T H2T1 107.8 . .
C1T C2T H2T2 107.8 . .
C3T C2T H2T2 107.8 . .
H2T1 C2T H2T2 107.1 . .
C2T C3T C3T 117.8(3) . 2_666
C2T C3T H3T1 107.8 . .
C3T C3T H3T1 107.8 2_666 .
C2T C3T H3T2 107.8 . .
C3T C3T H3T2 107.8 2_666 .
H3T1 C3T H3T2 107.2 . .

loop_
_geom_bond_atom_site_label_1
_geom_bond_atom_site_label_2
_geom_bond_distance
_geom_bond_site_symmetry_2
P1 C1 1.8874(17) .
P1 B1 1.915(2) .
P1 P2 2.2369(6) .
P2 O2 1.6835(12) .
P2 C2 1.7872(16) .
O2 B2 1.371(2) .
B1 N1 1.436(2) .
B1 N2 1.440(2) .
N1 C3 1.403(2) .
N1 C5 1.443(2) .
N2 C4 1.392(2) .
N2 C17 1.438(2) .
B2 N4 1.435(2) .
B2 N3 1.440(2) .
N3 C29 1.414(2) .
N3 C31 1.433(2) .
N4 C30 1.406(2) .
N4 C43 1.437(2) .
N5 C55 1.342(2) .
N5 C56 1.398(2) .
N5 C60 1.485(2) .
N6 C55 1.351(2) .
N6 C57 1.393(2) .
N6 C63 1.492(2) .
C1 O1 1.239(2) .
C1 C2 1.407(2) .
C2 C55 1.449(2) .
C3 C4 1.340(3) .
C3 H3 0.9500 .
C4 H4 0.9500 .
C5 C10 1.394(2) .
C5 C6 1.407(2) .
C6 C7 1.392(2) .
C6 C11 1.514(3) .
C7 C8 1.380(3) .
C7 H7 0.9500 .
C8 C9 1.381(3) .
C8 H8 0.9500 .
C9 C10 1.396(2) .
C9 H9 0.9500 .
C10 C14 1.518(2) .
C11 C13 1.525(3) .
C11 C12 1.530(3) .
C11 H11 1.0000 .
C12 H12A 0.9800 .
C12 H12B 0.9800 .
C12 H12C 0.9800 .
C13 H13A 0.9800 .
C13 H13B 0.9800 .
C13 H13C 0.9800 .
C14 C16 1.518(3) .
C14 C15 1.532(3) .
C14 H14 1.0000 .
C15 H15A 0.9800 .
C15 H15B 0.9800 .
C15 H15C 0.9800 .
C16 H16A 0.9800 .
C16 H16B 0.9800 .
C16 H16C 0.9800 .
C17 C22 1.398(2) .
C17 C18 1.402(3) .
C18 C19 1.392(3) .
C18 C23 1.526(3) .
C19 C20 1.378(3) .
C19 H19 0.9500 .
C20 C21 1.380(3) .
C20 H20 0.9500 .
C21 C22 1.394(3) .
C21 H21 0.9500 .
C22 C26 1.515(3) .
C23 C24 1.481(4) .
C23 C25 1.503(4) .
C23 H23 1.0000 .
C24 H24A 0.9800 .
C24 H24B 0.9800 .
C24 H24C 0.9800 .
C25 H25A 0.9800 .
C25 H25B 0.9800 .
C25 H25C 0.9800 .
C26 C27 1.523(3) .
C26 C28 1.533(3) .
C26 H26 1.0000 .
C27 H27A 0.9800 .
C27 H27B 0.9800 .
C27 H27C 0.9800 .
C28 H28A 0.9800 .
C28 H28B 0.9800 .
C28 H28C 0.9800 .
C29 C30 1.332(3) .
C29 H29 0.9500 .
C30 H30 0.9500 .
C31 C36 1.407(2) .
C31 C32 1.410(2) .
C32 C33 1.394(3) .
C32 C37 1.523(3) .
C33 C34 1.382(3) .
C33 H33 0.9500 .
C34 C35 1.376(3) .
C34 H34 0.9500 .
C35 C36 1.396(2) .
C35 H35 0.9500 .
C36 C40 1.517(3) .
C37 C39 1.529(3) .
C37 C38 1.532(3) .
C37 H37 1.0000 .
C38 H38A 0.9800 .
C38 H38B 0.9800 .
C38 H38C 0.9800 .
C39 H39A 0.9800 .
C39 H39B 0.9800 .
C39 H39C 0.9800 .
C40 C41 1.529(3) .
C40 C42 1.531(3) .
C40 H40 1.0000 .
C41 H41A 0.9800 .
C41 H41B 0.9800 .
C41 H41C 0.9800 .
C42 H42A 0.9800 .
C42 H42B 0.9800 .
C42 H42C 0.9800 .
C43 C48 1.398(3) .
C43 C44 1.410(3) .
C44 C45 1.393(3) .
C44 C49 1.526(3) .
C45 C46 1.375(4) .
C45 H45 0.9500 .
C46 C47 1.382(3) .
C46 H46 0.9500 .
C47 C48 1.400(3) .
C47 H47 0.9500 .
C48 C52 1.523(3) .
C49 C50 1.532(4) .
C49 C51 1.539(3) .
C49 H49 1.0000 .
C50 H50A 0.9800 .
C50 H50B 0.9800 .
C50 H50C 0.9800 .
C51 H51A 0.9800 .
C51 H51B 0.9800 .
C51 H51C 0.9800 .
C52 C53 1.525(3) .
C52 C54 1.527(3) .
C52 H52 1.0000 .
C53 H53A 0.9800 .
C53 H53B 0.9800 .
C53 H53C 0.9800 .
C54 H54A 0.9800 .
C54 H54B 0.9800 .
C54 H54C 0.9800 .
C56 C57 1.349(3) .
C56 C58 1.497(3) .
C57 C59 1.496(3) .
C58 H58A 0.9800 .
C58 H58B 0.9800 .
C58 H58C 0.9800 .
C59 H59A 0.9800 .
C59 H59B 0.9800 .
C59 H59C 0.9800 .
C60 C61 1.517(3) .
C60 C62 1.521(3) .
C60 H60 1.0000 .
C61 H61A 0.9800 .
C61 H61B 0.9800 .
C61 H61C 0.9800 .
C62 H62A 0.9800 .
C62 H62B 0.9800 .
C62 H62C 0.9800 .
C63 C65 1.511(3) .
C63 C64 1.512(3) .
C63 H63 1.0000 .
C64 H64A 0.9800 .
C64 H64B 0.9800 .
C64 H64C 0.9800 .
C65 H65A 0.9800 .
C65 H65B 0.9800 .
C65 H65C 0.9800 .
C1S C2S 1.283(7) .
C1S H1S1 0.9800 .
C1S H1S2 0.9800 .
C1S H1S3 0.9800 .
C2S C3S 1.269(7) .
C2S H2S1 0.9900 .
C2S H2S2 0.9900 .
C3S C4S 1.346(7) .
C3S H3S1 0.9900 .
C3S H3S2 0.9900 .
C4S C5S 1.267(7) .
C4S H4S1 0.9900 .
C4S H4S2 0.9900 .
C5S C6S 1.361(7) .
C5S H5S1 0.9900 .
C5S H5S2 0.9900 .
C6S H6S1 0.9800 .
C6S H6S2 0.9800 .
C6S H6S3 0.9800 .
C1T C2T 1.461(5) .
C1T H1T1 0.9800 .
C1T H1T2 0.9800 .
C1T H1T3 0.9800 .
C2T C3T 1.481(4) .
C2T H2T1 0.9900 .
C2T H2T2 0.9900 .
C3T C3T 1.489(5) 2_666
C3T H3T1 0.9900 .
C3T H3T2 0.9900 .
